data_2201835
loop_
_publ_author_name
'Matthews, Melissa L.'
'Webster, Michael'

_publ_section_title
;
 Tris(nitrato-\k^2^<i>O</i>,<i>O</i>')tris(triphenylphosphine
 oxide-\k<i>O</i>)terbium(III) acetone sesquisolvate
;
_journal_issue 6
_journal_name_full 'Acta Crystallographica Section E'
_journal_page_first m322
_journal_page_last m323
_journal_paper_doi 10.1107/S160053680300967X
_journal_volume 59
_journal_year 2003
_chemical_formula_iupac '[Tb (N O3)3 (C18 H15 O P)3], 1.5C3 H6 O'
_chemical_formula_moiety 'C54 H45 N3 O12 P3 Tb, 1.5C3 H6 O'
_chemical_formula_sum 'C58.5 H54 N3 O13.5 P3 Tb'
_chemical_formula_weight 1266.88
_chemical_name_systematic
;
Tris(nitrato-\k^2^O,O')tris(triphenylphosphine oxide-\kO)terbium(III)
acetone solvate
;
_space_group_IT_number 14
_symmetry_cell_setting monoclinic
_symmetry_space_group_name_Hall '-P 2yn'
_symmetry_space_group_name_H-M 'P 1 21/n 1'
_atom_sites_solution_hydrogens geom
_atom_sites_solution_primary direct
_atom_sites_solution_secondary difmap
_audit_creation_method 'SHELXL-97 + hand edit'
_cell_angle_alpha 90.00
_cell_angle_beta 94.895(7)
_cell_angle_gamma 90.00
_cell_formula_units_Z 4
_cell_length_a 11.0612(10)
_cell_length_b 19.180(2)
_cell_length_c 27.641(4)
_cell_measurement_reflns_used 41633
_cell_measurement_temperature 120(2)
_cell_measurement_theta_max 27.48
_cell_measurement_theta_min 2.91
_cell_volume 5842.8(12)
_computing_cell_refinement 'COLLECT and DENZO'
_computing_data_collection 'COLLECT (Hooft, 1998) and DENZO (Otwinowski & Minor, 1997)'
_computing_data_reduction 'COLLECT and DENZO'
_computing_molecular_graphics 'ORTEPII (Johnson, 1976)'
_computing_structure_refinement 'SHELXL97 (Sheldrick, 1997)'
_computing_structure_solution 'SHELXS97 (Sheldrick, 1997)'
_diffrn_ambient_temperature 120(2)
_diffrn_measured_fraction_theta_full 0.964
_diffrn_measured_fraction_theta_max 0.964
_diffrn_measurement_device_type 'Nonius KappaCCD area-detector'
_diffrn_measurement_method '\f and \w'
_diffrn_radiation_monochromator graphite
_diffrn_radiation_source 'Nonius rotating anode'
_diffrn_radiation_type MoK\a
_diffrn_radiation_wavelength 0.71073
_diffrn_reflns_av_R_equivalents 0.1112
_diffrn_reflns_av_sigmaI/netI 0.1151
_diffrn_reflns_limit_h_max 12
_diffrn_reflns_limit_h_min -13
_diffrn_reflns_limit_k_max 22
_diffrn_reflns_limit_k_min -22
_diffrn_reflns_limit_l_max 31
_diffrn_reflns_limit_l_min -32
_diffrn_reflns_number 40261
_diffrn_reflns_theta_full 25.00
_diffrn_reflns_theta_max 25.00
_diffrn_reflns_theta_min 2.95
_diffrn_standards_decay_% 0
_diffrn_standards_interval_count 0
_diffrn_standards_interval_time 0
_diffrn_standards_number 0
_exptl_absorpt_coefficient_mu 1.358
_exptl_absorpt_correction_T_max 0.873
_exptl_absorpt_correction_T_min 0.847
_exptl_absorpt_correction_type multi-scan
_exptl_absorpt_process_details '(SORTAV; Blessing, 1997)'
_exptl_crystal_colour colourless
_exptl_crystal_density_diffrn 1.440
_exptl_crystal_density_method 'not measured'
_exptl_crystal_description block
_exptl_crystal_F_000 2576
_exptl_crystal_size_max 0.16
_exptl_crystal_size_mid 0.16
_exptl_crystal_size_min 0.10
_refine_diff_density_max 1.238
_refine_diff_density_min -0.834
_refine_ls_extinction_coef 0.00179(16)
_refine_ls_extinction_expression Fc^*^=kFc[1+0.001xFc^2^\l^3^/sin(2\q)]^-1/4^
_refine_ls_extinction_method SHELXL97
_refine_ls_goodness_of_fit_ref 1.027
_refine_ls_hydrogen_treatment constr
_refine_ls_matrix_type full
_refine_ls_number_parameters 711
_refine_ls_number_reflns 10247
_refine_ls_number_restraints 3
_refine_ls_restrained_S_all 1.028
_refine_ls_R_factor_all 0.0976
_refine_ls_R_factor_gt 0.0536
_refine_ls_shift/su_max 0.002
_refine_ls_shift/su_mean 0.000
_refine_ls_structure_factor_coef Fsqd
_refine_ls_weighting_details 'w = 1/[\s^2^(Fo^2^)+(0.0194P)^2^+9.57P] where P = (Fo^2^+2Fc^2^)/3'
_refine_ls_weighting_scheme calc
_refine_ls_wR_factor_gt 0.1167
_refine_ls_wR_factor_ref 0.1354
_reflns_number_gt 6620
_reflns_number_total 10247
_reflns_threshold_expression I>2\s(I)
_cod_data_source_file bt6278.cif
_cod_data_source_block I
_cod_original_cell_volume 5842.7(12)
_cod_original_sg_symbol_H-M 'P 21/n'
_cod_original_formula_sum 'C58.50 H54 N3 O13.50 P3 Tb'
_cod_database_code 2201835
_cod_database_fobs_code 2201835

loop_
_symmetry_equiv_pos_as_xyz
'x, y, z'
'-x+1/2, y+1/2, -z+1/2'
'-x, -y, -z'
'x-1/2, -y-1/2, z-1/2'

loop_
_atom_site_label
_atom_site_fract_x
_atom_site_fract_y
_atom_site_fract_z
_atom_site_U_iso_or_equiv
_atom_site_adp_type
_atom_site_calc_flag
_atom_site_refinement_flags
_atom_site_occupancy
_atom_site_disorder_assembly
_atom_site_disorder_group
_atom_site_type_symbol
Tb1 1.10010(2) 0.248402(15) 0.134232(10) 0.01771(12) Uani d . 1 . . Tb
P1 0.76300(14) 0.25817(8) 0.11968(6) 0.0218(4) Uani d . 1 . . P
P2 1.08219(14) 0.29973(8) 0.26469(6) 0.0194(4) Uani d . 1 . . P
P3 1.11773(14) 0.29999(8) 0.00253(6) 0.0198(4) Uani d . 1 . . P
O1 0.8960(4) 0.2680(2) 0.11452(17) 0.0235(10) Uani d . 1 . . O
O2 1.0603(4) 0.2769(2) 0.21248(15) 0.0217(10) Uani d . 1 . . O
O3 1.1194(4) 0.2807(2) 0.05533(15) 0.0215(10) Uani d . 1 . . O
O4 1.0303(5) 0.1357(2) 0.16464(18) 0.0365(12) Uani d . 1 . . O
O5 1.0311(4) 0.1429(2) 0.08698(19) 0.0367(12) Uani d . 1 . . O
O6 0.9640(5) 0.0482(2) 0.1197(2) 0.0419(14) Uani d . 1 . . O
O7 1.2864(4) 0.1893(3) 0.11181(19) 0.0375(13) Uani d . 1 . . O
O8 1.2696(4) 0.1970(2) 0.18873(18) 0.0325(11) Uani d . 1 . . O
O9 1.4284(5) 0.1472(4) 0.1634(2) 0.069(2) Uani d . 1 . . O
O10 1.2590(4) 0.3379(2) 0.14605(16) 0.0223(10) Uani d . 1 . . O
O11 1.0774(4) 0.3801(2) 0.13611(16) 0.0226(10) Uani d . 1 . . O
O12 1.2317(4) 0.4500(2) 0.14810(18) 0.0312(12) Uani d . 1 . . O
O13 0.1107(4) 0.3797(2) 0.84533(18) 0.0356(12) Uani d . 1 . . O
O14 0.6420(8) 0.0782(5) 0.8947(4) 0.035(2) Uiso d PD 0.50 . . O
N1 1.0075(5) 0.1070(3) 0.1235(2) 0.0289(14) Uani d . 1 . . N
N2 1.3313(5) 0.1766(3) 0.1551(2) 0.0368(15) Uani d . 1 . . N
N3 1.1901(5) 0.3917(3) 0.14330(19) 0.0213(12) Uani d . 1 . . N
C1 0.6882(6) 0.2252(3) 0.0639(3) 0.0244(15) Uani d . 1 . . C
C2 0.7571(6) 0.2059(3) 0.0267(3) 0.0324(17) Uani d . 1 . . C
H2 0.8431 0.2086 0.0312 0.039 Uiso calc R 1 . . H
C3 0.7011(7) 0.1826(4) -0.0173(3) 0.042(2) Uani d . 1 . . C
H3 0.7483 0.1702 -0.0432 0.050 Uiso calc R 1 . . H
C4 0.5764(8) 0.1777(4) -0.0230(3) 0.047(2) Uani d . 1 . . C
H4 0.5378 0.1623 -0.0532 0.056 Uiso calc R 1 . . H
C5 0.5067(7) 0.1948(4) 0.0143(3) 0.045(2) Uani d . 1 . . C
H5 0.4211 0.1894 0.0100 0.054 Uiso calc R 1 . . H
C6 0.5608(6) 0.2199(4) 0.0584(3) 0.0383(19) Uani d . 1 . . C
H6 0.5130 0.2330 0.0839 0.046 Uiso calc R 1 . . H
C7 0.6983(5) 0.3414(3) 0.1333(2) 0.0227(15) Uani d . 1 . . C
C8 0.5790(5) 0.3487(3) 0.1463(3) 0.0268(16) Uani d . 1 . . C
H8 0.5312 0.3086 0.1512 0.032 Uiso calc R 1 . . H
C9 0.5310(6) 0.4153(4) 0.1520(3) 0.0334(17) Uani d . 1 . . C
H9 0.4501 0.4205 0.1605 0.040 Uiso calc R 1 . . H
C10 0.6010(6) 0.4736(4) 0.1454(3) 0.0291(16) Uani d . 1 . . C
H10 0.5675 0.5188 0.1489 0.035 Uiso calc R 1 . . H
C11 0.7199(6) 0.4667(4) 0.1336(3) 0.0299(16) Uani d . 1 . . C
H11 0.7681 0.5069 0.1296 0.036 Uiso calc R 1 . . H
C12 0.7681(6) 0.4010(3) 0.1277(2) 0.0223(15) Uani d . 1 . . C
H12 0.8496 0.3964 0.1197 0.027 Uiso calc R 1 . . H
C13 0.7379(6) 0.1971(3) 0.1661(3) 0.0252(15) Uani d . 1 . . C
C14 0.7545(6) 0.2169(4) 0.2150(3) 0.0339(17) Uani d . 1 . . C
H14 0.7627 0.2649 0.2231 0.041 Uiso calc R 1 . . H
C15 0.7590(6) 0.1674(4) 0.2516(3) 0.0327(17) Uani d . 1 . . C
H15 0.7721 0.1817 0.2846 0.039 Uiso calc R 1 . . H
C16 0.7448(7) 0.0986(4) 0.2408(3) 0.0366(18) Uani d . 1 . . C
H16 0.7493 0.0646 0.2659 0.044 Uiso calc R 1 . . H
C17 0.7234(8) 0.0783(4) 0.1919(3) 0.045(2) Uani d . 1 . . C
H17 0.7101 0.0306 0.1841 0.054 Uiso calc R 1 . . H
C18 0.7216(7) 0.1272(3) 0.1553(3) 0.0345(18) Uani d . 1 . . C
H18 0.7091 0.1127 0.1224 0.041 Uiso calc R 1 . . H
C19 0.9457(5) 0.3351(3) 0.2861(2) 0.0206(14) Uani d . 1 . . C
C20 0.8751(6) 0.3796(3) 0.2546(3) 0.0260(16) Uani d . 1 . . C
H20 0.9023 0.3923 0.2241 0.031 Uiso calc R 1 . . H
C21 0.7663(6) 0.4047(3) 0.2681(3) 0.0308(17) Uani d . 1 . . C
H21 0.7184 0.4344 0.2467 0.037 Uiso calc R 1 . . H
C22 0.7258(6) 0.3873(4) 0.3128(3) 0.0327(17) Uani d . 1 . . C
H22 0.6507 0.4050 0.3219 0.039 Uiso calc R 1 . . H
C23 0.7951(6) 0.3441(4) 0.3438(3) 0.0332(17) Uani d . 1 . . C
H23 0.7683 0.3327 0.3746 0.040 Uiso calc R 1 . . H
C24 0.9040(6) 0.3171(3) 0.3305(2) 0.0261(16) Uani d . 1 . . C
H24 0.9500 0.2863 0.3517 0.031 Uiso calc R 1 . . H
C25 1.1995(6) 0.3649(3) 0.2730(2) 0.0218(14) Uani d . 1 . . C
C26 1.1785(7) 0.4308(4) 0.2909(3) 0.0382(19) Uani d . 1 . . C
H26 1.1007 0.4436 0.3001 0.046 Uiso calc R 1 . . H
C27 1.2756(7) 0.4784(4) 0.2952(3) 0.041(2) Uani d . 1 . . C
H27 1.2627 0.5237 0.3075 0.049 Uiso calc R 1 . . H
C28 1.3868(7) 0.4612(4) 0.2822(3) 0.0389(19) Uani d . 1 . . C
H28 1.4509 0.4943 0.2854 0.047 Uiso calc R 1 . . H
C29 1.4071(6) 0.3951(4) 0.2642(3) 0.0356(18) Uani d . 1 . . C
H29 1.4857 0.3823 0.2559 0.043 Uiso calc R 1 . . H
C30 1.3128(6) 0.3483(4) 0.2586(2) 0.0262(15) Uani d . 1 . . C
H30 1.3257 0.3039 0.2446 0.031 Uiso calc R 1 . . H
C31 1.1271(5) 0.2279(3) 0.3035(2) 0.0200(14) Uani d . 1 . . C
C32 1.1786(5) 0.2382(3) 0.3506(2) 0.0258(15) Uani d . 1 . . C
H32 1.1922 0.2841 0.3629 0.031 Uiso calc R 1 . . H
C33 1.2102(6) 0.1803(4) 0.3797(3) 0.0285(16) Uani d . 1 . . C
H33 1.2444 0.1868 0.4120 0.034 Uiso calc R 1 . . H
C34 1.1923(5) 0.1139(3) 0.3618(3) 0.0269(16) Uani d . 1 . . C
H34 1.2146 0.0751 0.3819 0.032 Uiso calc R 1 . . H
C35 1.1424(6) 0.1029(3) 0.3151(2) 0.0250(15) Uani d . 1 . . C
H35 1.1303 0.0568 0.3031 0.030 Uiso calc R 1 . . H
C36 1.1096(5) 0.1597(3) 0.2856(3) 0.0248(15) Uani d . 1 . . C
H36 1.0754 0.1525 0.2533 0.030 Uiso calc R 1 . . H
C37 1.2653(6) 0.3292(3) -0.0123(2) 0.0208(14) Uani d . 1 . . C
C38 1.3441(6) 0.3573(3) 0.0241(3) 0.0297(16) Uani d . 1 . . C
H38 1.3222 0.3584 0.0566 0.036 Uiso calc R 1 . . H
C39 1.4561(6) 0.3843(4) 0.0130(3) 0.0342(17) Uani d . 1 . . C
H39 1.5102 0.4039 0.0379 0.041 Uiso calc R 1 . . H
C40 1.4875(6) 0.3823(4) -0.0340(3) 0.0361(18) Uani d . 1 . . C
H40 1.5633 0.4008 -0.0415 0.043 Uiso calc R 1 . . H
C41 1.4097(6) 0.3536(4) -0.0702(3) 0.0356(18) Uani d . 1 . . C
H41 1.4327 0.3521 -0.1025 0.043 Uiso calc R 1 . . H
C42 1.2992(6) 0.3271(3) -0.0601(3) 0.0281(16) Uani d . 1 . . C
H42 1.2460 0.3074 -0.0853 0.034 Uiso calc R 1 . . H
C43 1.0747(5) 0.2271(3) -0.0362(2) 0.0197(14) Uani d . 1 . . C
C44 1.0073(6) 0.2354(3) -0.0802(3) 0.0267(16) Uani d . 1 . . C
H44 0.9841 0.2808 -0.0911 0.032 Uiso calc R 1 . . H
C45 0.9728(6) 0.1779(4) -0.1089(3) 0.0320(17) Uani d . 1 . . C
H45 0.9284 0.1840 -0.1395 0.038 Uiso calc R 1 . . H
C46 1.0037(6) 0.1123(4) -0.0924(3) 0.0311(17) Uani d . 1 . . C
H46 0.9781 0.0728 -0.1113 0.037 Uiso calc R 1 . . H
C47 1.0717(7) 0.1031(4) -0.0485(3) 0.0378(19) Uani d . 1 . . C
H47 1.0943 0.0575 -0.0378 0.045 Uiso calc R 1 . . H
C48 1.1070(6) 0.1608(3) -0.0200(3) 0.0305(17) Uani d . 1 . . C
H48 1.1529 0.1547 0.0103 0.037 Uiso calc R 1 . . H
C49 1.0109(5) 0.3693(3) -0.0126(2) 0.0208(14) Uani d . 1 . . C
C50 1.0277(6) 0.4170(3) -0.0496(2) 0.0253(15) Uani d . 1 . . C
H50 1.0976 0.4143 -0.0672 0.030 Uiso calc R 1 . . H
C51 0.9409(6) 0.4685(3) -0.0604(3) 0.0251(15) Uani d . 1 . . C
H51 0.9514 0.5007 -0.0859 0.030 Uiso calc R 1 . . H
C52 0.8408(6) 0.4733(3) -0.0348(3) 0.0262(16) Uani d . 1 . . C
H52 0.7820 0.5086 -0.0425 0.031 Uiso calc R 1 . . H
C53 0.8250(6) 0.4262(3) 0.0028(3) 0.0262(16) Uani d . 1 . . C
H53 0.7561 0.4300 0.0209 0.031 Uiso calc R 1 . . H
C54 0.9095(5) 0.3742(3) 0.0138(2) 0.0239(15) Uani d . 1 . . C
H54 0.8984 0.3420 0.0391 0.029 Uiso calc R 1 . . H
C55 -0.0257(7) 0.4484(4) 0.7936(3) 0.049(2) Uani d . 1 . . C
H55A 0.0216 0.4877 0.8078 0.074 Uiso calc R 1 . . H
H55B -0.1101 0.4526 0.8015 0.074 Uiso calc R 1 . . H
H55C -0.0228 0.4487 0.7582 0.074 Uiso calc R 1 . . H
C56 0.0268(6) 0.3814(4) 0.8138(3) 0.0336(17) Uani d . 1 . . C
C57 -0.0265(7) 0.3153(4) 0.7917(3) 0.0382(19) Uani d . 1 . . C
H57A 0.0237 0.2755 0.8032 0.057 Uiso calc R 1 . . H
H57B -0.0288 0.3182 0.7563 0.057 Uiso calc R 1 . . H
H57C -0.1091 0.3091 0.8013 0.057 Uiso calc R 1 . . H
C58 0.7265(11) -0.0157(7) 0.9406(5) 0.031(3) Uiso d PD 0.50 . . C
H58A 0.7997 0.0132 0.9446 0.047 Uiso calc PR 0.50 . . H
H58B 0.7436 -0.0581 0.9226 0.047 Uiso calc PR 0.50 . . H
H58C 0.7013 -0.0284 0.9726 0.047 Uiso calc PR 0.50 . . H
C59 0.6266(9) 0.0244(6) 0.9130(5) 0.031(3) Uiso d PD 0.50 . . C
C60 0.5047(11) -0.0091(8) 0.9114(6) 0.044(4) Uiso d PD 0.50 . . C
H60A 0.4475 0.0171 0.8893 0.066 Uiso calc PR 0.50 . . H
H60B 0.4763 -0.0091 0.9440 0.066 Uiso calc PR 0.50 . . H
H60C 0.5103 -0.0572 0.8998 0.066 Uiso calc PR 0.50 . . H

loop_
_atom_site_aniso_label
_atom_site_aniso_U_11
_atom_site_aniso_U_22
_atom_site_aniso_U_33
_atom_site_aniso_U_12
_atom_site_aniso_U_13
_atom_site_aniso_U_23
Tb1 0.01795(17) 0.01872(18) 0.01637(19) 0.00065(14) 0.00092(11) 0.00049(14)
P1 0.0185(8) 0.0247(9) 0.0222(10) -0.0004(7) 0.0014(7) 0.0013(8)
P2 0.0201(8) 0.0212(8) 0.0170(10) 0.0005(7) 0.0014(7) 0.0019(7)
P3 0.0216(8) 0.0212(8) 0.0164(10) -0.0003(7) 0.0007(7) -0.0007(7)
O1 0.020(2) 0.024(2) 0.027(3) 0.0006(18) 0.0032(19) 0.0025(19)
O2 0.029(2) 0.020(2) 0.016(3) 0.0036(19) 0.0065(19) 0.0032(18)
O3 0.026(2) 0.025(2) 0.014(3) -0.0019(19) 0.0028(19) 0.0015(18)
O4 0.054(3) 0.029(3) 0.025(3) -0.008(2) -0.006(2) 0.001(2)
O5 0.046(3) 0.034(3) 0.031(3) -0.010(2) 0.009(2) -0.003(2)
O6 0.055(3) 0.016(2) 0.055(4) -0.007(2) 0.003(3) -0.005(2)
O7 0.032(3) 0.055(3) 0.026(3) 0.011(2) 0.003(2) -0.009(3)
O8 0.027(3) 0.043(3) 0.028(3) 0.008(2) 0.000(2) 0.007(2)
O9 0.043(3) 0.116(5) 0.048(4) 0.051(4) -0.002(3) 0.001(4)
O10 0.020(2) 0.020(2) 0.026(3) -0.0021(19) -0.0005(19) -0.0030(19)
O11 0.016(2) 0.026(2) 0.025(3) -0.0029(19) 0.0008(19) 0.002(2)
O12 0.029(3) 0.019(2) 0.044(3) -0.005(2) -0.002(2) 0.003(2)
O13 0.041(3) 0.042(3) 0.024(3) -0.013(2) 0.003(2) -0.004(2)
N1 0.026(3) 0.024(3) 0.036(4) 0.004(3) 0.000(3) -0.003(3)
N2 0.028(3) 0.042(4) 0.041(5) 0.009(3) 0.006(3) 0.004(3)
N3 0.026(3) 0.022(3) 0.016(3) 0.000(3) 0.001(2) 0.000(2)
C1 0.028(4) 0.020(3) 0.024(4) 0.000(3) -0.001(3) 0.003(3)
C2 0.034(4) 0.033(4) 0.030(5) -0.008(3) 0.005(3) 0.004(3)
C3 0.050(5) 0.048(5) 0.027(5) -0.017(4) -0.002(4) -0.008(4)
C4 0.063(6) 0.039(4) 0.033(5) -0.004(4) -0.020(4) -0.007(4)
C5 0.027(4) 0.039(4) 0.066(7) 0.006(4) -0.015(4) -0.004(4)
C6 0.028(4) 0.041(4) 0.044(5) 0.000(3) -0.006(4) -0.009(4)
C7 0.020(3) 0.028(3) 0.020(4) -0.004(3) -0.001(3) 0.004(3)
C8 0.019(3) 0.030(4) 0.031(4) -0.004(3) 0.004(3) -0.006(3)
C9 0.022(4) 0.043(4) 0.035(5) 0.006(3) 0.001(3) 0.000(4)
C10 0.033(4) 0.030(4) 0.025(4) 0.006(3) 0.006(3) 0.001(3)
C11 0.031(4) 0.034(4) 0.025(4) -0.003(3) 0.004(3) 0.001(3)
C12 0.021(3) 0.031(4) 0.015(4) 0.006(3) 0.005(3) -0.001(3)
C13 0.020(3) 0.030(4) 0.026(4) -0.004(3) -0.001(3) 0.002(3)
C14 0.032(4) 0.040(4) 0.029(5) -0.018(3) -0.001(3) 0.001(3)
C15 0.038(4) 0.047(4) 0.012(4) -0.006(4) 0.000(3) 0.004(3)
C16 0.040(4) 0.036(4) 0.035(5) 0.001(4) 0.010(4) 0.014(4)
C17 0.066(6) 0.024(4) 0.046(6) 0.003(4) 0.007(4) 0.007(4)
C18 0.048(5) 0.030(4) 0.026(4) 0.000(3) 0.010(4) -0.006(3)
C19 0.016(3) 0.018(3) 0.027(4) 0.000(3) 0.001(3) -0.001(3)
C20 0.026(4) 0.023(3) 0.029(4) 0.002(3) 0.003(3) 0.000(3)
C21 0.024(4) 0.024(3) 0.044(5) 0.000(3) -0.004(3) -0.002(3)
C22 0.028(4) 0.033(4) 0.040(5) -0.003(3) 0.012(3) -0.008(4)
C23 0.027(4) 0.040(4) 0.034(5) 0.004(3) 0.011(3) 0.006(3)
C24 0.026(4) 0.034(4) 0.019(4) 0.004(3) 0.001(3) 0.011(3)
C25 0.025(3) 0.022(3) 0.018(4) -0.004(3) -0.004(3) 0.002(3)
C26 0.038(4) 0.035(4) 0.042(5) -0.002(4) 0.006(4) -0.002(4)
C27 0.047(5) 0.031(4) 0.042(5) -0.007(4) -0.007(4) -0.007(4)
C28 0.035(4) 0.042(4) 0.037(5) -0.018(4) -0.012(4) 0.009(4)
C29 0.027(4) 0.056(5) 0.022(4) -0.005(4) -0.004(3) 0.011(4)
C30 0.030(4) 0.033(4) 0.015(4) -0.006(3) -0.003(3) -0.001(3)
C31 0.018(3) 0.027(3) 0.014(4) 0.001(3) -0.002(3) 0.005(3)
C32 0.019(3) 0.033(4) 0.025(4) -0.001(3) 0.000(3) 0.003(3)
C33 0.024(4) 0.046(4) 0.016(4) 0.000(3) 0.002(3) 0.003(3)
C34 0.021(3) 0.029(4) 0.031(5) 0.005(3) 0.006(3) 0.008(3)
C35 0.034(4) 0.020(3) 0.021(4) 0.001(3) 0.004(3) -0.004(3)
C36 0.023(3) 0.029(4) 0.023(4) 0.004(3) 0.000(3) 0.000(3)
C37 0.026(3) 0.018(3) 0.019(4) 0.000(3) 0.006(3) 0.002(3)
C38 0.024(4) 0.034(4) 0.031(5) 0.001(3) 0.000(3) 0.002(3)
C39 0.026(4) 0.047(4) 0.029(5) -0.005(3) -0.002(3) -0.008(4)
C40 0.026(4) 0.049(4) 0.034(5) -0.004(4) 0.006(3) -0.002(4)
C41 0.034(4) 0.050(5) 0.024(4) -0.004(4) 0.009(3) 0.000(4)
C42 0.032(4) 0.031(4) 0.021(4) 0.004(3) -0.003(3) -0.001(3)
C43 0.020(3) 0.026(3) 0.013(4) 0.000(3) 0.000(3) 0.003(3)
C44 0.026(3) 0.023(4) 0.031(4) 0.003(3) -0.001(3) -0.007(3)
C45 0.029(4) 0.041(4) 0.025(4) 0.002(3) -0.005(3) -0.013(3)
C46 0.034(4) 0.032(4) 0.028(5) -0.006(3) 0.005(3) -0.007(3)
C47 0.049(5) 0.022(4) 0.042(5) 0.004(3) 0.000(4) 0.006(3)
C48 0.043(4) 0.019(3) 0.029(5) 0.000(3) 0.002(3) -0.005(3)
C49 0.019(3) 0.021(3) 0.021(4) -0.003(3) -0.003(3) -0.003(3)
C50 0.032(4) 0.026(3) 0.018(4) -0.008(3) 0.001(3) -0.004(3)
C51 0.029(4) 0.024(3) 0.021(4) -0.003(3) -0.004(3) 0.004(3)
C52 0.024(4) 0.021(3) 0.031(5) 0.007(3) -0.006(3) -0.003(3)
C53 0.026(4) 0.026(3) 0.026(4) 0.004(3) -0.002(3) -0.005(3)
C54 0.023(3) 0.028(4) 0.021(4) -0.002(3) 0.001(3) -0.001(3)
C55 0.039(5) 0.055(5) 0.054(6) 0.000(4) 0.003(4) 0.010(4)
C56 0.030(4) 0.041(4) 0.032(5) -0.007(3) 0.011(3) 0.000(4)
C57 0.041(4) 0.041(4) 0.033(5) -0.011(4) 0.007(4) 0.000(4)

loop_
_atom_type_symbol
_atom_type_description
_atom_type_scat_dispersion_real
_atom_type_scat_dispersion_imag
_atom_type_scat_source
C C 0.0033 0.0016 'International Tables Vol C Tables 4.2.6.8 and 6.1.1.4'
H H 0.0000 0.0000 'International Tables Vol C Tables 4.2.6.8 and 6.1.1.4'
O O 0.0106 0.0060 'International Tables Vol C Tables 4.2.6.8 and 6.1.1.4'
N N 0.0061 0.0033 'International Tables Vol C Tables 4.2.6.8 and 6.1.1.4'
P P 0.1023 0.0942 'International Tables Vol C Tables 4.2.6.8 and 6.1.1.4'
Tb Tb -0.1723 4.1537 'International Tables Vol C Tables 4.2.6.8 and 6.1.1.4'

loop_
_geom_angle_atom_site_label_1
_geom_angle_atom_site_label_2
_geom_angle_atom_site_label_3
_geom_angle
_geom_angle_publ_flag
O1 Tb1 O2 85.51(15) y
O1 Tb1 O3 84.27(15) y
O3 Tb1 O2 150.09(14) y
O3 Tb1 O10 79.30(14) ?
O1 Tb1 O10 126.30(13) ?
O2 Tb1 O10 84.35(14) ?
O3 Tb1 O4 128.15(15) ?
O1 Tb1 O4 83.94(15) ?
O2 Tb1 O4 78.35(15) ?
O10 Tb1 O4 143.85(15) ?
O3 Tb1 O7 74.86(16) ?
O1 Tb1 O7 146.47(16) ?
O2 Tb1 O7 124.89(16) ?
O10 Tb1 O7 75.63(15) ?
O4 Tb1 O7 88.62(17) ?
O3 Tb1 O5 76.72(15) ?
O1 Tb1 O5 76.04(15) ?
O2 Tb1 O5 127.50(15) ?
O10 Tb1 O5 145.05(15) ?
O4 Tb1 O5 51.43(16) y
O7 Tb1 O5 73.82(16) ?
O3 Tb1 O8 123.52(15) ?
O1 Tb1 O8 150.82(15) ?
O2 Tb1 O8 73.90(15) ?
O10 Tb1 O8 72.81(14) ?
O4 Tb1 O8 71.97(16) ?
O7 Tb1 O8 51.26(16) y
O5 Tb1 O8 100.12(16) ?
O3 Tb1 O11 76.60(14) ?
O1 Tb1 O11 75.33(13) ?
O2 Tb1 O11 73.63(14) ?
O10 Tb1 O11 51.23(13) y
O4 Tb1 O11 146.11(15) ?
O7 Tb1 O11 123.10(15) ?
O5 Tb1 O11 142.37(15) ?
O8 Tb1 O11 116.69(15) ?
O3 Tb1 N1 102.46(16) ?
O1 Tb1 N1 78.37(14) ?
O2 Tb1 N1 102.87(16) ?
O10 Tb1 N1 155.10(14) ?
O4 Tb1 N1 25.70(16) ?
O7 Tb1 N1 80.85(16) ?
O5 Tb1 N1 25.74(16) ?
O8 Tb1 N1 86.18(16) ?
O11 Tb1 N1 153.65(14) ?
O3 Tb1 N2 99.46(17) ?
O1 Tb1 N2 161.18(15) ?
O2 Tb1 N2 99.24(17) ?
O10 Tb1 N2 72.46(15) ?
O4 Tb1 N2 79.26(17) ?
O7 Tb1 N2 25.81(17) ?
O5 Tb1 N2 86.80(17) ?
O8 Tb1 N2 25.46(16) ?
O11 Tb1 N2 123.50(15) ?
N1 Tb1 N2 82.81(16) ?
O3 Tb1 N3 76.66(14) ?
O1 Tb1 N3 100.75(14) ?
O2 Tb1 N3 77.77(14) ?
O10 Tb1 N3 25.70(13) ?
O4 Tb1 N3 155.19(16) ?
O7 Tb1 N3 99.60(15) ?
O5 Tb1 N3 153.38(16) ?
O8 Tb1 N3 94.94(15) ?
O11 Tb1 N3 25.53(13) ?
N1 Tb1 N3 178.84(15) ?
N2 Tb1 N3 98.07(15) ?
O1 P1 C13 111.4(3) ?
O1 P1 C1 110.1(3) ?
C13 P1 C1 107.4(3) ?
O1 P1 C7 108.6(3) ?
C13 P1 C7 110.1(3) ?
C1 P1 C7 109.1(3) ?
O2 P2 C31 111.3(3) ?
O2 P2 C19 110.7(3) ?
C31 P2 C19 106.9(3) ?
O2 P2 C25 112.2(3) ?
C31 P2 C25 107.3(3) ?
C19 P2 C25 108.1(3) ?
O3 P3 C43 111.5(3) ?
O3 P3 C49 111.1(3) ?
C43 P3 C49 107.5(3) ?
O3 P3 C37 111.1(3) ?
C43 P3 C37 107.7(3) ?
C49 P3 C37 107.8(3) ?
P1 O1 Tb1 154.7(3) y
P2 O2 Tb1 159.6(3) y
P3 O3 Tb1 173.8(3) y
N1 O4 Tb1 96.8(4) ?
N1 O5 Tb1 95.6(4) ?
N2 O7 Tb1 96.8(4) ?
N2 O8 Tb1 95.9(4) ?
N3 O10 Tb1 98.0(3) ?
N3 O11 Tb1 94.6(3) ?
O6 N1 O5 122.4(6) y
O6 N1 O4 121.5(6) y
O5 N1 O4 116.1(5) y
O6 N1 Tb1 177.4(4) ?
O5 N1 Tb1 58.7(3) ?
O4 N1 Tb1 57.5(3) ?
O9 N2 O8 122.0(7) ?
O9 N2 O7 122.0(6) ?
O8 N2 O7 116.1(5) ?
O9 N2 Tb1 179.1(5) ?
O8 N2 Tb1 58.6(3) ?
O7 N2 Tb1 57.4(3) ?
O12 N3 O11 122.6(5) ?
O12 N3 O10 121.2(5) ?
O11 N3 O10 116.1(5) ?
O12 N3 Tb1 177.3(4) ?
O11 N3 Tb1 59.8(3) ?
O10 N3 Tb1 56.3(3) ?
C2 C1 C6 120.7(7) ?
C2 C1 P1 119.3(5) ?
C6 C1 P1 120.0(6) ?
C1 C2 C3 120.3(7) ?
C1 C2 H2 119.9 ?
C3 C2 H2 119.9 ?
C4 C3 C2 119.3(8) ?
C4 C3 H3 120.4 ?
C2 C3 H3 120.4 ?
C3 C4 C5 121.0(7) ?
C3 C4 H4 119.5 ?
C5 C4 H4 119.5 ?
C4 C5 C6 120.7(7) ?
C4 C5 H5 119.7 ?
C6 C5 H5 119.7 ?
C5 C6 C1 118.0(7) ?
C5 C6 H6 121.0 ?
C1 C6 H6 121.0 ?
C12 C7 C8 119.2(6) ?
C12 C7 P1 117.9(5) ?
C8 C7 P1 122.7(5) ?
C9 C8 C7 119.7(6) ?
C9 C8 H8 120.2 ?
C7 C8 H8 120.2 ?
C10 C9 C8 120.2(6) ?
C10 C9 H9 119.9 ?
C8 C9 H9 119.9 ?
C9 C10 C11 120.4(6) ?
C9 C10 H10 119.8 ?
C11 C10 H10 119.8 ?
C12 C11 C10 119.9(6) ?
C12 C11 H11 120.1 ?
C10 C11 H11 120.1 ?
C11 C12 C7 120.7(6) ?
C11 C12 H12 119.7 ?
C7 C12 H12 119.7 ?
C18 C13 C14 118.4(6) ?
C18 C13 P1 120.6(5) ?
C14 C13 P1 120.2(5) ?
C15 C14 C13 120.8(7) ?
C15 C14 H14 119.6 ?
C13 C14 H14 119.6 ?
C16 C15 C14 120.5(7) ?
C16 C15 H15 119.7 ?
C14 C15 H15 119.7 ?
C15 C16 C17 119.1(7) ?
C15 C16 H16 120.5 ?
C17 C16 H16 120.5 ?
C18 C17 C16 120.6(7) ?
C18 C17 H17 119.7 ?
C16 C17 H17 119.7 ?
C17 C18 C13 120.5(7) ?
C17 C18 H18 119.7 ?
C13 C18 H18 119.7 ?
C24 C19 C20 119.2(6) ?
C24 C19 P2 123.2(5) ?
C20 C19 P2 117.5(5) ?
C21 C20 C19 119.7(7) ?
C21 C20 H20 120.2 ?
C19 C20 H20 120.2 ?
C20 C21 C22 120.9(7) ?
C20 C21 H21 119.6 ?
C22 C21 H21 119.6 ?
C23 C22 C21 119.5(6) ?
C23 C22 H22 120.2 ?
C21 C22 H22 120.2 ?
C22 C23 C24 120.5(7) ?
C22 C23 H23 119.7 ?
C24 C23 H23 119.7 ?
C23 C24 C19 120.1(6) ?
C23 C24 H24 119.9 ?
C19 C24 H24 119.9 ?
C30 C25 C26 119.8(6) ?
C30 C25 P2 117.6(5) ?
C26 C25 P2 122.5(5) ?
C25 C26 C27 118.2(7) ?
C25 C26 H26 120.9 ?
C27 C26 H26 120.9 ?
C28 C27 C26 121.7(7) ?
C28 C27 H27 119.1 ?
C26 C27 H27 119.1 ?
C27 C28 C29 119.8(7) ?
C27 C28 H28 120.1 ?
C29 C28 H28 120.1 ?
C30 C29 C28 119.5(7) ?
C30 C29 H29 120.2 ?
C28 C29 H29 120.2 ?
C29 C30 C25 120.9(6) ?
C29 C30 H30 119.6 ?
C25 C30 H30 119.6 ?
C32 C31 C36 119.7(6) ?
C32 C31 P2 121.5(5) ?
C36 C31 P2 118.8(5) ?
C31 C32 C33 119.1(6) ?
C31 C32 H32 120.4 ?
C33 C32 H32 120.4 ?
C34 C33 C32 120.6(7) ?
C34 C33 H33 119.7 ?
C32 C33 H33 119.7 ?
C33 C34 C35 120.9(6) ?
C33 C34 H34 119.5 ?
C35 C34 H34 119.5 ?
C34 C35 C36 119.6(6) ?
C34 C35 H35 120.2 ?
C36 C35 H35 120.2 ?
C35 C36 C31 120.1(6) ?
C35 C36 H36 120.0 ?
C31 C36 H36 120.0 ?
C38 C37 C42 119.7(6) ?
C38 C37 P3 118.7(5) ?
C42 C37 P3 121.6(5) ?
C37 C38 C39 119.8(7) ?
C37 C38 H38 120.1 ?
C39 C38 H38 120.1 ?
C40 C39 C38 119.9(7) ?
C40 C39 H39 120.1 ?
C38 C39 H39 120.1 ?
C39 C40 C41 120.4(7) ?
C39 C40 H40 119.8 ?
C41 C40 H40 119.8 ?
C42 C41 C40 120.7(7) ?
C42 C41 H41 119.6 ?
C40 C41 H41 119.6 ?
C41 C42 C37 119.6(6) ?
C41 C42 H42 120.2 ?
C37 C42 H42 120.2 ?
C44 C43 C48 119.7(6) ?
C44 C43 P3 121.9(5) ?
C48 C43 P3 118.3(5) ?
C43 C44 C45 120.7(6) ?
C43 C44 H44 119.6 ?
C45 C44 H44 119.6 ?
C46 C45 C44 119.3(7) ?
C46 C45 H45 120.4 ?
C44 C45 H45 120.4 ?
C45 C46 C47 120.7(7) ?
C45 C46 H46 119.6 ?
C47 C46 H46 119.6 ?
C46 C47 C48 119.9(6) ?
C46 C47 H47 120.0 ?
C48 C47 H47 120.0 ?
C43 C48 C47 119.6(7) ?
C43 C48 H48 120.2 ?
C47 C48 H48 120.2 ?
C54 C49 C50 120.2(6) ?
C54 C49 P3 118.0(5) ?
C50 C49 P3 121.8(5) ?
C51 C50 C49 119.4(6) ?
C51 C50 H50 120.3 ?
C49 C50 H50 120.3 ?
C52 C51 C50 120.6(6) ?
C52 C51 H51 119.7 ?
C50 C51 H51 119.7 ?
C51 C52 C53 120.0(6) ?
C51 C52 H52 120.0 ?
C53 C52 H52 120.0 ?
C54 C53 C52 120.2(6) ?
C54 C53 H53 119.9 ?
C52 C53 H53 119.9 ?
C53 C54 C49 119.6(6) ?
C53 C54 H54 120.2 ?
C49 C54 H54 120.2 ?
C56 C55 H55A 109.5 ?
C56 C55 H55B 109.5 ?
H55A C55 H55B 109.5 ?
C56 C55 H55C 109.5 ?
H55A C55 H55C 109.5 ?
H55B C55 H55C 109.5 ?
O13 C56 C55 122.5(7) ?
O13 C56 C57 121.0(7) ?
C55 C56 C57 116.4(7) ?
C56 C57 H57A 109.5 ?
C56 C57 H57B 109.5 ?
H57A C57 H57B 109.5 ?
C56 C57 H57C 109.5 ?
H57A C57 H57C 109.5 ?
H57B C57 H57C 109.5 ?
C59 C58 H58A 109.5 ?
C59 C58 H58B 109.5 ?
H58A C58 H58B 109.5 ?
C59 C58 H58C 109.5 ?
H58A C58 H58C 109.5 ?
H58B C58 H58C 109.5 ?
O14 C59 C60 122.2(11) ?
O14 C59 C58 123.0(11) ?
C60 C59 C58 114.8(11) ?
C59 C60 H60A 109.5 ?
C59 C60 H60B 109.5 ?
H60A C60 H60B 109.5 ?
C59 C60 H60C 109.5 ?
H60A C60 H60C 109.5 ?
H60B C60 H60C 109.5 ?

loop_
_geom_bond_atom_site_label_1
_geom_bond_atom_site_label_2
_geom_bond_site_symmetry_2
_geom_bond_distance
_geom_bond_publ_flag
Tb1 O1 . 2.307(4) y
Tb1 O2 . 2.309(4) y
Tb1 O3 . 2.295(4) y
Tb1 O4 . 2.467(4) y
Tb1 O5 . 2.492(5) y
Tb1 O7 . 2.476(4) y
Tb1 O8 . 2.505(4) y
Tb1 O10 . 2.459(4) y
Tb1 O11 . 2.539(4) y
Tb1 N1 . 2.904(6) ?
Tb1 N2 . 2.918(6) ?
Tb1 N3 . 2.927(5) ?
P1 O1 . 1.502(4) y
P1 C13 . 1.777(7) ?
P1 C1 . 1.801(7) ?
P1 C7 . 1.803(6) ?
P2 O2 . 1.508(5) y
P2 C31 . 1.790(6) ?
P2 C19 . 1.801(6) ?
P2 C25 . 1.803(6) ?
P3 O3 . 1.504(5) y
P3 C43 . 1.800(6) ?
P3 C49 . 1.804(6) ?
P3 C37 . 1.807(6) ?
O4 N1 . 1.268(7) ?
O5 N1 . 1.268(7) ?
O6 N1 . 1.228(7) ?
O7 N2 . 1.279(8) ?
O8 N2 . 1.261(7) ?
O9 N2 . 1.218(7) ?
O10 N3 . 1.282(6) ?
O11 N3 . 1.265(6) ?
O12 N3 . 1.212(6) ?
O13 C56 . 1.217(8) ?
O14 C59 . 1.168(12) ?
C1 C2 . 1.381(9) ?
C1 C6 . 1.409(9) ?
C2 C3 . 1.392(10) ?
C2 H2 . 0.9500 ?
C3 C4 . 1.379(11) ?
C3 H3 . 0.9500 ?
C4 C5 . 1.380(11) ?
C4 H4 . 0.9500 ?
C5 C6 . 1.395(11) ?
C5 H5 . 0.9500 ?
C6 H6 . 0.9500 ?
C7 C12 . 1.395(9) ?
C7 C8 . 1.403(8) ?
C8 C9 . 1.397(9) ?
C8 H8 . 0.9500 ?
C9 C10 . 1.381(9) ?
C9 H9 . 0.9500 ?
C10 C11 . 1.388(9) ?
C10 H10 . 0.9500 ?
C11 C12 . 1.383(9) ?
C11 H11 . 0.9500 ?
C12 H12 . 0.9500 ?
C13 C18 . 1.383(9) ?
C13 C14 . 1.400(10) ?
C14 C15 . 1.386(10) ?
C14 H14 . 0.9500 ?
C15 C16 . 1.360(10) ?
C15 H15 . 0.9500 ?
C16 C17 . 1.407(11) ?
C16 H16 . 0.9500 ?
C17 C18 . 1.377(10) ?
C17 H17 . 0.9500 ?
C18 H18 . 0.9500 ?
C19 C24 . 1.391(9) ?
C19 C20 . 1.408(9) ?
C20 C21 . 1.377(9) ?
C20 H20 . 0.9500 ?
C21 C22 . 1.390(10) ?
C21 H21 . 0.9500 ?
C22 C23 . 1.378(10) ?
C22 H22 . 0.9500 ?
C23 C24 . 1.389(9) ?
C23 H23 . 0.9500 ?
C24 H24 . 0.9500 ?
C25 C30 . 1.384(9) ?
C25 C26 . 1.385(9) ?
C26 C27 . 1.406(10) ?
C26 H26 . 0.9500 ?
C27 C28 . 1.351(11) ?
C27 H27 . 0.9500 ?
C28 C29 . 1.386(11) ?
C28 H28 . 0.9500 ?
C29 C30 . 1.376(9) ?
C29 H29 . 0.9500 ?
C30 H30 . 0.9500 ?
C31 C32 . 1.391(9) ?
C31 C36 . 1.405(9) ?
C32 C33 . 1.397(9) ?
C32 H32 . 0.9500 ?
C33 C34 . 1.373(9) ?
C33 H33 . 0.9500 ?
C34 C35 . 1.375(9) ?
C34 H34 . 0.9500 ?
C35 C36 . 1.391(9) ?
C35 H35 . 0.9500 ?
C36 H36 . 0.9500 ?
C37 C38 . 1.384(9) ?
C37 C42 . 1.403(9) ?
C38 C39 . 1.401(9) ?
C38 H38 . 0.9500 ?
C39 C40 . 1.372(10) ?
C39 H39 . 0.9500 ?
C40 C41 . 1.379(10) ?
C40 H40 . 0.9500 ?
C41 C42 . 1.375(9) ?
C41 H41 . 0.9500 ?
C42 H42 . 0.9500 ?
C43 C44 . 1.382(9) ?
C43 C48 . 1.383(9) ?
C44 C45 . 1.392(9) ?
C44 H44 . 0.9500 ?
C45 C46 . 1.371(10) ?
C45 H45 . 0.9500 ?
C46 C47 . 1.382(10) ?
C46 H46 . 0.9500 ?
C47 C48 . 1.397(10) ?
C47 H47 . 0.9500 ?
C48 H48 . 0.9500 ?
C49 C54 . 1.391(8) ?
C49 C50 . 1.397(9) ?
C50 C51 . 1.392(9) ?
C50 H50 . 0.9500 ?
C51 C52 . 1.369(9) ?
C51 H51 . 0.9500 ?
C52 C53 . 1.399(9) ?
C52 H52 . 0.9500 ?
C53 C54 . 1.383(9) ?
C53 H53 . 0.9500 ?
C54 H54 . 0.9500 ?
C55 C56 . 1.499(10) ?
C55 H55A . 0.9800 ?
C55 H55B . 0.9800 ?
C55 H55C . 0.9800 ?
C56 C57 . 1.506(10) ?
C57 H57A . 0.9800 ?
C57 H57B . 0.9800 ?
C57 H57C . 0.9800 ?
C58 C59 . 1.499(9) ?
C58 H58A . 0.9800 ?
C58 H58B . 0.9800 ?
C58 H58C . 0.9800 ?
C59 C60 . 1.490(9) ?
C60 H60A . 0.9800 ?
C60 H60B . 0.9800 ?
C60 H60C . 0.9800 ?
